data_4000320
_journal_name_full 'Chemistry of Materials'
_journal_paper_doi 10.1021/cm034301u
_journal_year 2003
_chemical_formula_sum 'C20 H26 Cl4.5 Cu2.5 N2 O2'
_chemical_formula_weight 644.80
_space_group_IT_number 5
_symmetry_cell_setting monoclinic
_symmetry_space_group_name_Hall 'C 2y'
_symmetry_space_group_name_H-M 'C 1 2 1'
_atom_sites_solution_hydrogens geom
_atom_sites_solution_primary direct
_atom_sites_solution_secondary difmap
_cell_angle_alpha 90.00
_cell_angle_beta 106.300(9)
_cell_angle_gamma 90.00
_cell_formula_units_Z 4
_cell_length_a 17.368(9)
_cell_length_b 15.817(8)
_cell_length_c 9.204(4)
_cell_measurement_temperature 296(2)
_cell_volume 2427(2)
_diffrn_ambient_temperature 296(2)
_diffrn_radiation_monochromator graphite
_diffrn_radiation_source 'fine-focus sealed tube'
_diffrn_radiation_type MoK\a
_diffrn_radiation_wavelength 0.71073
_diffrn_reflns_av_R_equivalents 0.0512
_diffrn_reflns_av_sigmaI/netI 0.1579
_diffrn_reflns_limit_h_max 26
_diffrn_reflns_limit_h_min -26
_diffrn_reflns_limit_k_max 15
_diffrn_reflns_limit_k_min -24
_diffrn_reflns_limit_l_max 14
_diffrn_reflns_limit_l_min -13
_diffrn_reflns_number 11236
_diffrn_reflns_theta_max 33.39
_diffrn_reflns_theta_min 2.44
_exptl_absorpt_coefficient_mu 2.695
_exptl_crystal_density_diffrn 1.765
_exptl_crystal_density_method 'not measured'
_exptl_crystal_F_000 1300
_refine_ls_abs_structure_details 'Flack H D (1983), Acta Cryst. A39, 876-881'
_refine_ls_abs_structure_Flack 0.04(3)
_refine_ls_extinction_coef ?
_refine_ls_extinction_method none
_refine_ls_goodness_of_fit_ref 0.532
_refine_ls_hydrogen_treatment mixed
_refine_ls_matrix_type full
_refine_ls_number_parameters 293
_refine_ls_number_reflns 6213
_refine_ls_number_restraints 1
_refine_ls_restrained_S_all 0.532
_refine_ls_R_factor_all 0.1642
_refine_ls_R_factor_gt 0.0477
_refine_ls_shift/su_max 0.013
_refine_ls_shift/su_mean 0.001
_refine_ls_structure_factor_coef Fsqd
_refine_ls_weighting_details 'calc w=1/[\s^2^(Fo^2^)+(0.1223P)^2^+0.0000P] where P=(Fo^2^+2Fc^2^)/3'
_refine_ls_weighting_scheme calc
_refine_ls_wR_factor_gt 0.1164
_refine_ls_wR_factor_ref 0.1617
_reflns_number_gt 1964
_reflns_number_total 6213
_reflns_threshold_expression >2sigma(I)
_cod_depositor_comments
;
The following automatic conversions were performed:
'_symmetry_cell_setting' value 'Monoclinic' changed to 'monoclinic'
according to '/home/saulius/struct/CIF-dictionaries/cif_core.dic'
dictionary named 'cif_core.dic' version 2.4.1 from 2010-06-29.

Automatic conversion script
Id: cif_fix_enum 1527 2010-12-29 10:47:43Z saulius 
;
_cod_original_sg_symbol_H-M C2
_cod_original_formula_sum 'C20 H26 Cl4.50 Cu2.50 N2 O2'
_cod_database_code 4000320

loop_
_symmetry_equiv_pos_as_xyz
'x, y, z'
'-x, y, -z'
'x+1/2, y+1/2, z'
'-x+1/2, y+1/2, -z'

loop_
_atom_site_label
_atom_site_type_symbol
_atom_site_fract_x
_atom_site_fract_y
_atom_site_fract_z
_atom_site_U_iso_or_equiv
_atom_site_adp_type
_atom_site_occupancy
_atom_site_symmetry_multiplicity
_atom_site_calc_flag
_atom_site_refinement_flags
_atom_site_disorder_assembly
_atom_site_disorder_group
Cu3 Cu 0.42616(5) 0.32969(7) 0.51885(10) 0.0659(3) Uani 1 1 d . . .
Cu2 Cu 0.54892(7) 0.45580(9) 0.71661(12) 0.0879(4) Uani 1 1 d . . .
Cu1 Cu 0.48400(18) 0.5795(3) 1.0316(3) 0.1198(12) Uani 0.50 1 d P . .
Cl6 Cl 0.5000 0.21031(18) 0.5000 0.0616(7) Uani 1 2 d S . .
Cl5 Cl 0.5000 0.54027(19) 0.5000 0.0614(7) Uani 1 2 d S . .
Cl4 Cl 0.45337(9) 0.36410(14) 0.76583(19) 0.0625(5) Uani 1 1 d . . .
Cl3 Cl 0.33466(10) 0.38615(16) 0.3270(2) 0.0708(6) Uani 1 1 d . . .
Cl2B Cl 0.5856(4) 0.5455(7) 0.9376(8) 0.111(3) Uani 0.50 1 d P . .
Cl2A Cl 0.6224(3) 0.5107(5) 0.9495(7) 0.0779(17) Uani 0.50 1 d P . .
Cl1 Cl 0.4693(5) -0.2846(6) 1.1238(15) 0.200(5) Uani 0.50 1 d P . .
N2 N 0.1750(5) 0.0749(6) 0.4530(8) 0.096(3) Uani 1 1 d . . .
H2B H 0.1333 0.0527 0.4818 0.116 Uiso 1 1 calc R . .
C20 C 0.2398(4) 0.1024(6) 0.5922(8) 0.070(2) Uani 1 1 d . . .
H20A H 0.2694 0.0515 0.6359 0.084 Uiso 1 1 calc R . .
O1 O 0.1462(5) 0.2047(6) 0.6507(10) 0.125(3) Uani 1 1 d . . .
H1A H 0.1091 0.1851 0.5834 0.187 Uiso 1 1 calc R . .
C19 C 0.2891(7) 0.0397(9) 0.3530(10) 0.100(4) Uani 1 1 d . . .
H19A H 0.2867 0.0283 0.2472 0.120 Uiso 1 1 calc R . .
C18 C 0.2992(5) 0.1595(7) 0.5366(9) 0.085(3) Uani 1 1 d . . .
H18A H 0.2863 0.2187 0.5446 0.102 Uiso 1 1 calc R . .
H18B H 0.3538 0.1498 0.5983 0.102 Uiso 1 1 calc R . .
C17 C 0.2109(7) 0.0065(8) 0.3752(11) 0.111(4) Uani 1 1 d . . .
H17A H 0.2210 -0.0442 0.4369 0.133 Uiso 1 1 calc R . .
H17B H 0.1738 -0.0075 0.2780 0.133 Uiso 1 1 calc R . .
C16 C 0.2026(5) 0.1393(8) 0.7133(11) 0.086(3) Uani 1 1 d . . .
H16A H 0.1765 0.0943 0.7556 0.104 Uiso 1 1 calc R . .
C15 C 0.2912(6) 0.1365(8) 0.3702(9) 0.095(4) Uani 1 1 d . . .
H15A H 0.3357 0.1605 0.3377 0.113 Uiso 1 1 calc R . .
C14 C 0.2088(7) 0.1741(9) 0.2742(12) 0.124(5) Uani 1 1 d . . .
H14A H 0.2107 0.2354 0.2764 0.149 Uiso 1 1 calc R . .
H14B H 0.1973 0.1557 0.1697 0.149 Uiso 1 1 calc R . .
C13 C 0.3645(10) 0.0025(11) 0.4447(16) 0.122(5) Uani 1 1 d . . .
H13A H 0.4113 0.0336 0.4574 0.146 Uiso 1 1 calc R . .
C12 C 0.1450(6) 0.1430(10) 0.3421(12) 0.118(4) Uani 1 1 d . . .
H12A H 0.1263 0.1896 0.3916 0.142 Uiso 1 1 calc R . .
H12B H 0.0998 0.1222 0.2622 0.142 Uiso 1 1 calc R . .
C11 C 0.3697(12) -0.0693(12) 0.508(2) 0.176(7) Uani 1 1 d . . .
H11A H 0.3239 -0.1019 0.4972 0.212 Uiso 1 1 calc R . .
H11B H 0.4194 -0.0894 0.5645 0.212 Uiso 1 1 calc R . .
C10 C 0.2728(6) 0.1802(10) 0.8417(11) 0.107(4) Uani 1 1 d . . .
C9 C 0.2768(9) 0.2629(9) 0.8603(14) 0.126(5) Uani 1 1 d . . .
H9A H 0.2368 0.2955 0.7966 0.152 Uiso 1 1 calc R . .
C8 C 0.3369(9) 0.3045(10) 0.9689(15) 0.134(6) Uani 1 1 d . . .
H8A H 0.3373 0.3629 0.9808 0.161 Uiso 1 1 calc R . .
N1 N 0.3946(8) 0.2542(14) 1.0557(14) 0.181(10) Uani 1 1 d . . .
H1B H 0.4344 0.2770 1.1215 0.218 Uiso 1 1 calc R . .
C7 C 0.3916(5) 0.1744(8) 1.0428(9) 0.177(11) Uani 1 1 d G . .
C6 C 0.3315(3) 0.1301(8) 0.9389(7) 0.111(5) Uani 1 1 d G . .
C5 C 0.3330(4) 0.0423(8) 0.9369(7) 0.116(5) Uani 1 1 d G . .
H5A H 0.2929 0.0126 0.8674 0.139 Uiso 1 1 calc R . .
C4 C 0.3945(5) -0.0013(8) 1.0388(9) 0.154(9) Uani 1 1 d G . .
C3 C 0.4545(4) 0.0430(10) 1.1426(7) 0.176(11) Uani 1 1 d G . .
H3A H 0.4957 0.0139 1.2108 0.211 Uiso 1 1 calc R . .
C2 C 0.4531(4) 0.1309(10) 1.1447(7) 0.227(16) Uani 1 1 d G . .
H2A H 0.4932 0.1605 1.2142 0.272 Uiso 1 1 calc R . .
O2 O 0.4056(8) -0.0799(12) 1.0483(12) 0.187(7) Uani 1 1 d . . .
C1 C 0.3542(9) -0.1272(12) 0.961(2) 0.169(7) Uani 1 1 d . . .
H1C H 0.3700 -0.1852 0.9803 0.253 Uiso 1 1 calc R . .
H1D H 0.3508 -0.1136 0.8577 0.253 Uiso 1 1 calc R . .
H1E H 0.3029 -0.1187 0.9785 0.253 Uiso 1 1 calc R . .

loop_
_atom_site_aniso_label
_atom_site_aniso_U_11
_atom_site_aniso_U_22
_atom_site_aniso_U_33
_atom_site_aniso_U_23
_atom_site_aniso_U_13
_atom_site_aniso_U_12
Cu3 0.0456(4) 0.0924(7) 0.0561(5) 0.0062(6) 0.0082(4) 0.0001(5)
Cu2 0.0767(7) 0.1241(10) 0.0592(6) 0.0103(6) 0.0131(5) -0.0160(7)
Cu1 0.086(2) 0.197(3) 0.067(2) 0.0284(19) 0.0063(14) -0.014(2)
Cl6 0.0519(13) 0.0768(18) 0.0540(14) 0.000 0.0115(11) 0.000
Cl5 0.0461(12) 0.091(2) 0.0463(13) 0.000 0.0111(11) 0.000
Cl4 0.0507(9) 0.0926(14) 0.0453(9) 0.0022(9) 0.0153(7) 0.0002(9)
Cl3 0.0460(8) 0.1105(16) 0.0496(10) -0.0050(11) 0.0035(7) 0.0123(10)
Cl2B 0.091(5) 0.191(9) 0.065(4) -0.038(5) 0.046(4) -0.051(5)
Cl2A 0.065(3) 0.130(5) 0.046(2) -0.018(3) 0.027(3) -0.020(3)
Cl1 0.120(5) 0.131(6) 0.331(14) 0.107(8) 0.033(7) 0.016(5)
N2 0.075(4) 0.155(8) 0.056(4) -0.019(5) 0.013(4) -0.065(5)
C20 0.062(4) 0.107(7) 0.042(4) -0.023(4) 0.018(3) -0.042(5)
O1 0.111(6) 0.127(6) 0.129(7) -0.022(6) 0.022(5) -0.017(6)
C19 0.104(7) 0.161(11) 0.044(5) -0.034(6) 0.035(5) -0.042(8)
C18 0.077(5) 0.128(9) 0.052(5) -0.025(5) 0.021(4) -0.048(6)
C17 0.150(10) 0.136(9) 0.053(5) -0.037(6) 0.038(6) -0.091(8)
C16 0.071(5) 0.123(8) 0.066(6) -0.022(6) 0.022(5) -0.035(6)
C15 0.089(6) 0.156(10) 0.037(4) -0.020(5) 0.016(4) -0.079(7)
C14 0.127(9) 0.178(13) 0.059(6) 0.003(7) 0.015(6) -0.059(9)
C13 0.155(13) 0.125(11) 0.106(10) -0.036(9) 0.072(10) -0.031(10)
C12 0.079(6) 0.191(13) 0.063(6) 0.004(8) -0.016(5) -0.021(8)
C11 0.179(16) 0.164(18) 0.174(18) -0.044(15) 0.030(14) -0.024(14)
C10 0.094(7) 0.183(12) 0.060(6) -0.054(7) 0.051(6) -0.082(8)
C9 0.156(11) 0.146(11) 0.097(8) -0.067(8) 0.068(8) -0.086(10)
C8 0.165(13) 0.164(14) 0.111(10) -0.076(10) 0.101(10) -0.095(12)
N1 0.113(9) 0.36(3) 0.084(8) -0.128(13) 0.058(7) -0.128(13)
C7 0.078(7) 0.40(3) 0.061(7) -0.126(14) 0.035(6) -0.104(13)
C6 0.063(6) 0.231(15) 0.045(5) -0.053(8) 0.024(5) -0.053(8)
C5 0.063(6) 0.242(17) 0.039(5) -0.033(8) 0.008(4) -0.017(8)
C4 0.066(7) 0.33(3) 0.057(7) -0.048(12) 0.005(6) -0.007(12)
C3 0.065(7) 0.43(4) 0.029(5) 0.001(10) 0.002(5) -0.002(11)
C2 0.094(10) 0.54(5) 0.060(9) -0.115(17) 0.038(8) -0.102(19)
O2 0.126(8) 0.35(2) 0.073(6) -0.024(10) 0.004(6) -0.012(11)
C1 0.115(10) 0.157(13) 0.205(18) 0.039(13) -0.004(12) -0.020(11)
